data_7124877
loop_
_publ_author_name
'Wang, Fangming'
'Liu, Wei'
'Teat, Simon J.'
'Xu, Feng'
'Wang, Hao'
'Wang, Xinlong'
'An, Litao'
'Li, Jing'

_publ_section_title
;
 Chromophore-immobilized luminescent metal-organic frameworks as potential
 lighting phosphors and chemical sensors.
;
_journal_issue 67
_journal_name_full 'Chemical communications (Cambridge, England)'
_journal_page_first 10249
_journal_page_last 10252
_journal_paper_doi 10.1039/c6cc05290h
_journal_volume 52
_journal_year 2016
_chemical_formula_sum 'C64 H36 F4 N2 O8 Zn2'
_chemical_formula_weight 1167.69
_space_group_crystal_system triclinic
_space_group_IT_number 2
_space_group_name_Hall '-P 1'
_space_group_name_H-M_alt 'P -1'
_atom_sites_solution_hydrogens geom
_atom_sites_solution_primary direct
_atom_sites_solution_secondary difmap
_audit_creation_method SHELXL-97
_audit_update_record
;
2016-05-24 deposited with the CCDC.
2016-07-19 downloaded from the CCDC.
;
_cell_angle_alpha 89.948(5)
_cell_angle_beta 83.096(5)
_cell_angle_gamma 89.209(5)
_cell_formula_units_Z 2
_cell_length_a 13.967(5)
_cell_length_b 15.480(5)
_cell_length_c 20.893(5)
_cell_measurement_reflns_used 37110
_cell_measurement_temperature 150(2)
_cell_measurement_theta_max 30.00
_cell_measurement_theta_min 1.79
_cell_volume 4484(2)
_computing_cell_refinement 'Bruker SAINT v8.34A'
_computing_data_collection 'Bruker APEX2 v2014.1'
_computing_data_reduction 'Bruker SAINT v8.34A'
_computing_molecular_graphics 'Bruker SHELXTL v6.14'
_computing_publication_material 'Bruker SHELXTL v6.14'
_computing_structure_refinement 'Bruker SHELXTL v6.14'
_computing_structure_solution 'Bruker SHELXTL v6.14'
_diffrn_ambient_temperature 150(2)
_diffrn_measured_fraction_theta_full 0.994
_diffrn_measured_fraction_theta_max 0.994
_diffrn_measurement_device_type 'Bruker APEXII'
_diffrn_measurement_method 'omega scans'
_diffrn_radiation_monochromator 'Si-<111> channel cut crystal'
_diffrn_radiation_source synchrotron
_diffrn_radiation_type synchrotron
_diffrn_radiation_wavelength 0.7749
_diffrn_reflns_av_R_equivalents 0.0446
_diffrn_reflns_av_sigmaI/netI 0.0471
_diffrn_reflns_limit_h_max 15
_diffrn_reflns_limit_h_min -15
_diffrn_reflns_limit_k_max 16
_diffrn_reflns_limit_k_min -16
_diffrn_reflns_limit_l_max 22
_diffrn_reflns_limit_l_min -22
_diffrn_reflns_number 37110
_diffrn_reflns_theta_full 30.00
_diffrn_reflns_theta_max 30.00
_diffrn_reflns_theta_min 1.79
_exptl_absorpt_coefficient_mu 0.698
_exptl_absorpt_correction_T_max 0.8449
_exptl_absorpt_correction_T_min 0.8286
_exptl_absorpt_correction_type multi-scan
_exptl_absorpt_process_details 'SADABS (Sheldrick, 1996)'
_exptl_crystal_colour colorless
_exptl_crystal_density_diffrn 0.865
_exptl_crystal_density_method 'not measured'
_exptl_crystal_description block
_exptl_crystal_F_000 1188
_exptl_crystal_size_max 0.08
_exptl_crystal_size_mid 0.06
_exptl_crystal_size_min 0.04
_refine_diff_density_max 1.754
_refine_diff_density_min -1.430
_refine_diff_density_rms 0.135
_refine_ls_extinction_method none
_refine_ls_goodness_of_fit_ref 1.098
_refine_ls_hydrogen_treatment constr
_refine_ls_matrix_type full
_refine_ls_number_parameters 568
_refine_ls_number_reflns 12121
_refine_ls_number_restraints 24
_refine_ls_restrained_S_all 1.100
_refine_ls_R_factor_all 0.1020
_refine_ls_R_factor_gt 0.0965
_refine_ls_shift/su_max 0.053
_refine_ls_shift/su_mean 0.006
_refine_ls_structure_factor_coef Fsqd
_refine_ls_weighting_details 'calc w=1/[\s^2^(Fo^2^)+(0.3000P)^2^+0.0000P] where P=(Fo^2^+2Fc^2^)/3'
_refine_ls_weighting_scheme calc
_refine_ls_wR_factor_gt 0.3234
_refine_ls_wR_factor_ref 0.3447
_reflns_number_gt 10465
_reflns_number_total 12121
_reflns_threshold_expression >2sigma(I)
_cod_data_source_file c6cc05290h2.cif
_cod_data_source_block FW022501
_cod_database_code 7124877

loop_
_symmetry_equiv_pos_as_xyz
'x, y, z'
'-x, -y, -z'

loop_
_atom_site_label
_atom_site_type_symbol
_atom_site_fract_x
_atom_site_fract_y
_atom_site_fract_z
_atom_site_U_iso_or_equiv
_atom_site_adp_type
_atom_site_occupancy
_atom_site_symmetry_multiplicity
_atom_site_calc_flag
_atom_site_refinement_flags
_atom_site_disorder_assembly
_atom_site_disorder_group
C1A C 0.7917(11) 0.2391(10) 0.5268(6) 0.0502(8) Uani 0.50 1 d P A 1
C2A C 0.8565(9) 0.1694(7) 0.5328(5) 0.0502(8) Uani 0.50 1 d P A 1
H2AA H 0.9004 0.1520 0.4967 0.060 Uiso 0.50 1 calc PR A 1
C3A C 0.8565(9) 0.1267(8) 0.5903(5) 0.0502(8) Uani 0.50 1 d P A 1
H3AA H 0.9042 0.0833 0.5943 0.060 Uiso 0.50 1 calc PR A 1
C4A C 0.7886(11) 0.1450(10) 0.6430(6) 0.0502(8) Uani 0.50 1 d P A 1
C5A C 0.7198(9) 0.2100(7) 0.6395(5) 0.0502(8) Uani 0.50 1 d P A 1
H5AA H 0.6728 0.2231 0.6750 0.060 Uiso 0.50 1 calc PR A 1
C6A C 0.7225(9) 0.2563(8) 0.5801(5) 0.0502(8) Uani 0.50 1 d P A 1
H6AA H 0.6757 0.3005 0.5765 0.060 Uiso 0.50 1 calc PR A 1
C1B C 0.7824(6) 0.2339(7) 0.5319(4) 0.0502(8) Uani 0.50 1 d PG A 2
C2B C 0.8675(6) 0.2239(6) 0.5582(4) 0.0502(8) Uani 0.50 1 d PG A 2
H2BA H 0.9253 0.2474 0.5370 0.060 Uiso 0.50 1 calc PR A 2
C3B C 0.8691(6) 0.1798(6) 0.6153(4) 0.0502(8) Uani 0.50 1 d PG A 2
H3BA H 0.9279 0.1729 0.6334 0.060 Uiso 0.50 1 calc PR A 2
C4B C 0.7854(6) 0.1457(8) 0.6460(4) 0.0502(8) Uani 0.50 1 d PG A 2
C5B C 0.7003(6) 0.1557(6) 0.6198(4) 0.0502(8) Uani 0.50 1 d PG A 2
H5BA H 0.6425 0.1322 0.6410 0.060 Uiso 0.50 1 calc PR A 2
C6B C 0.6987(7) 0.1998(6) 0.5627(4) 0.0502(8) Uani 0.50 1 d PG A 2
H6BA H 0.6399 0.2067 0.5445 0.060 Uiso 0.50 1 calc PR A 2
C7A C 0.7910(5) 0.0889(5) 0.7046(3) 0.0415(7) Uani 0.50 1 d PG A 1
C8A C 0.8489(5) 0.0172(5) 0.7062(3) 0.0415(7) Uani 0.50 1 d PG A 1
H8AA H 0.8879 -0.0015 0.6683 0.050 Uiso 0.50 1 calc PR A 1
C9A C 0.8507(5) -0.0277(5) 0.7626(3) 0.0415(7) Uani 0.50 1 d PG A 1
H9AA H 0.8909 -0.0775 0.7637 0.050 Uiso 0.50 1 calc PR A 1
C10A C 0.7945(6) -0.0008(5) 0.8173(3) 0.0415(7) Uani 0.50 1 d PG A 1
C11A C 0.7366(6) 0.0710(5) 0.8157(3) 0.0415(7) Uani 0.50 1 d PG A 1
C12A C 0.7348(6) 0.1158(5) 0.7593(3) 0.0415(7) Uani 0.50 1 d PG A 1
H12A H 0.6945 0.1657 0.7582 0.050 Uiso 0.50 1 calc PR A 1
C7B C 0.7864(5) 0.1019(5) 0.7093(4) 0.0415(7) Uani 0.50 1 d PG A 2
C8B C 0.8731(5) 0.0629(5) 0.7230(3) 0.0415(7) Uani 0.50 1 d PG A 2
H8BA H 0.9300 0.0684 0.6935 0.050 Uiso 0.50 1 calc PR A 2
C9B C 0.8757(5) 0.0157(5) 0.7804(3) 0.0415(7) Uani 0.50 1 d PG A 2
H9BA H 0.9344 -0.0106 0.7896 0.050 Uiso 0.50 1 calc PR A 2
C10B C 0.7915(5) 0.0076(5) 0.8241(4) 0.0415(7) Uani 0.50 1 d PG A 2
C11B C 0.7048(6) 0.0466(6) 0.8104(4) 0.0415(7) Uani 0.50 1 d PG A 2
C12B C 0.7022(5) 0.0937(5) 0.7530(4) 0.0415(7) Uani 0.50 1 d PG A 2
H12B H 0.6435 0.1201 0.7438 0.050 Uiso 0.50 1 calc PR A 2
C13A C 0.7997(6) 0.2293(5) 0.4061(3) 0.0454(8) Uani 0.50 1 d PG A 1
C14A C 0.8694(6) 0.2403(4) 0.3542(3) 0.0454(8) Uani 0.50 1 d PG A 1
H14A H 0.9185 0.2817 0.3563 0.054 Uiso 0.50 1 calc PR A 1
C15A C 0.8679(6) 0.1911(4) 0.2994(3) 0.0454(8) Uani 0.50 1 d PG A 1
H15A H 0.9159 0.1987 0.2636 0.054 Uiso 0.50 1 calc PR A 1
C16A C 0.7967(6) 0.1309(5) 0.2964(3) 0.0454(8) Uani 0.50 1 d PG A 1
C17A C 0.7269(6) 0.1199(5) 0.3483(3) 0.0454(8) Uani 0.50 1 d PG A 1
H17A H 0.6779 0.0785 0.3462 0.054 Uiso 0.50 1 calc PR A 1
C18A C 0.7285(6) 0.1692(4) 0.4031(3) 0.0454(8) Uani 0.50 1 d PG A 1
H18A H 0.6804 0.1616 0.4388 0.054 Uiso 0.50 1 calc PR A 1
C13B C 0.7730(6) 0.2304(4) 0.4094(3) 0.0454(8) Uani 0.50 1 d PG A 2
C14B C 0.8297(6) 0.1545(4) 0.4022(3) 0.0454(8) Uani 0.50 1 d PG A 2
H14B H 0.8678 0.1377 0.4349 0.054 Uiso 0.50 1 calc PR A 2
C15B C 0.8300(6) 0.1036(4) 0.3466(3) 0.0454(8) Uani 0.50 1 d PG A 2
H15B H 0.8683 0.0523 0.3417 0.054 Uiso 0.50 1 calc PR A 2
C16B C 0.7737(6) 0.1285(4) 0.2981(3) 0.0454(8) Uani 0.50 1 d PG A 2
C17B C 0.7170(6) 0.2043(4) 0.3053(3) 0.0454(8) Uani 0.50 1 d PG A 2
H17B H 0.6789 0.2211 0.2726 0.054 Uiso 0.50 1 calc PR A 2
C18B C 0.7167(6) 0.2553(4) 0.3610(3) 0.0454(8) Uani 0.50 1 d PG A 2
H18B H 0.6783 0.3066 0.3658 0.054 Uiso 0.50 1 calc PR A 2
C19 C 0.7886(5) 0.0779(3) 0.2359(2) 0.0456(15) Uani 1 1 d . . .
C20 C 0.8739(5) 0.0507(4) 0.2005(3) 0.0451(15) Uani 1 1 d . A .
H20A H 0.9341 0.0641 0.2147 0.054 Uiso 1 1 calc R . .
C21 C 0.8709(4) 0.0043(4) 0.1451(3) 0.0389(13) Uani 1 1 d . . .
H21A H 0.9301 -0.0120 0.1206 0.047 Uiso 1 1 calc R A .
C22 C 0.7860(4) -0.0200(3) 0.1233(2) 0.0312(12) Uani 1 1 d . A .
C23 C 0.7021(4) 0.0083(4) 0.1591(2) 0.0364(13) Uani 1 1 d . . .
C24 C 0.7014(5) 0.0576(4) 0.2151(3) 0.0488(16) Uani 1 1 d . A .
H24A H 0.6423 0.0766 0.2385 0.059 Uiso 1 1 calc R . .
C25A C 0.7906(5) 0.4235(5) 0.4022(3) 0.0427(7) Uani 0.50 1 d PG A 1
C26A C 0.8567(5) 0.4876(4) 0.3870(3) 0.0427(7) Uani 0.50 1 d PG A 1
H26A H 0.9012 0.5017 0.4163 0.051 Uiso 0.50 1 calc PR A 1
C27A C 0.8585(5) 0.5312(5) 0.3296(3) 0.0427(7) Uani 0.50 1 d PG A 1
H27A H 0.9042 0.5754 0.3191 0.051 Uiso 0.50 1 calc PR A 1
C28A C 0.7942(5) 0.5107(5) 0.2873(3) 0.0427(7) Uani 0.50 1 d PG A 1
C29A C 0.7281(5) 0.4467(5) 0.3024(3) 0.0427(7) Uani 0.50 1 d PG A 1
H29A H 0.6836 0.4325 0.2731 0.051 Uiso 0.50 1 calc PR A 1
C30A C 0.7263(5) 0.4031(5) 0.3598(3) 0.0427(7) Uani 0.50 1 d PG A 1
H30A H 0.6806 0.3588 0.3703 0.051 Uiso 0.50 1 calc PR A 1
C25B C 0.7960(6) 0.4193(4) 0.4041(3) 0.0427(7) Uani 0.50 1 d PG A 2
C26B C 0.8466(6) 0.3843(4) 0.3468(3) 0.0427(7) Uani 0.50 1 d PG A 2
H26B H 0.8803 0.3308 0.3481 0.051 Uiso 0.50 1 calc PR A 2
C27B C 0.8467(6) 0.4293(4) 0.2876(3) 0.0427(7) Uani 0.50 1 d PG A 2
H27B H 0.8805 0.4059 0.2492 0.051 Uiso 0.50 1 calc PR A 2
C28B C 0.7963(6) 0.5093(4) 0.2857(3) 0.0427(7) Uani 0.50 1 d PG A 2
C29B C 0.7457(6) 0.5443(4) 0.3430(3) 0.0427(7) Uani 0.50 1 d PG A 2
H29B H 0.7120 0.5979 0.3418 0.051 Uiso 0.50 1 calc PR A 2
C30B C 0.7456(6) 0.4993(4) 0.4022(3) 0.0427(7) Uani 0.50 1 d PG A 2
H30B H 0.7117 0.5227 0.4406 0.051 Uiso 0.50 1 calc PR A 2
C31 C 0.7977(4) 0.5576(3) 0.2240(2) 0.0405(12) Uani 1 1 d . . .
C32 C 0.8859(5) 0.5775(5) 0.1878(3) 0.0606(18) Uani 1 1 d . A .
H32A H 0.9448 0.5597 0.2024 0.073 Uiso 1 1 calc R . .
C33 C 0.8868(4) 0.6229(4) 0.1313(3) 0.0553(18) Uani 1 1 d . . .
C34 C 0.8011(3) 0.6489(3) 0.1072(2) 0.0329(11) Uani 1 1 d . A .
C35 C 0.7178(4) 0.6254(4) 0.1414(3) 0.0546(17) Uani 1 1 d . . .
H35A H 0.6589 0.6404 0.1254 0.065 Uiso 1 1 calc R A .
C36 C 0.7138(4) 0.5804(5) 0.1989(3) 0.0606(18) Uani 1 1 d . A .
H36A H 0.6531 0.5652 0.2213 0.073 Uiso 1 1 calc R . .
C37A C 0.8121(5) 0.4291(5) 0.5218(3) 0.0457(7) Uani 0.50 1 d PG A 1
C38A C 0.7466(6) 0.4946(5) 0.5362(3) 0.0457(7) Uani 0.50 1 d PG A 1
H38A H 0.6993 0.5068 0.5082 0.055 Uiso 0.50 1 calc PR A 1
C39A C 0.7493(5) 0.5427(5) 0.5907(3) 0.0457(7) Uani 0.50 1 d PG A 1
H39A H 0.7037 0.5883 0.6007 0.055 Uiso 0.50 1 calc PR A 1
C40A C 0.8173(6) 0.5252(5) 0.6308(3) 0.0457(7) Uani 0.50 1 d PG A 1
C41A C 0.8827(6) 0.4596(5) 0.6165(3) 0.0457(7) Uani 0.50 1 d PG A 1
H41A H 0.9300 0.4474 0.6444 0.055 Uiso 0.50 1 calc PR A 1
C42A C 0.8801(6) 0.4116(5) 0.5620(3) 0.0457(7) Uani 0.50 1 d PG A 1
H42A H 0.9256 0.3659 0.5520 0.055 Uiso 0.50 1 calc PR A 1
C37B C 0.7984(5) 0.4212(5) 0.5241(3) 0.0457(7) Uani 0.50 1 d PG A 2
C38B C 0.7293(6) 0.4124(5) 0.5809(3) 0.0457(7) Uani 0.50 1 d PG A 2
H38B H 0.6784 0.3722 0.5812 0.055 Uiso 0.50 1 calc PR A 2
C39B C 0.7375(6) 0.4647(5) 0.6371(3) 0.0457(7) Uani 0.50 1 d PG A 2
H39B H 0.6920 0.4589 0.6744 0.055 Uiso 0.50 1 calc PR A 2
C40B C 0.8147(6) 0.5258(5) 0.6366(3) 0.0457(7) Uani 0.50 1 d PG A 2
C41B C 0.8838(6) 0.5346(5) 0.5798(3) 0.0457(7) Uani 0.50 1 d PG A 2
H41B H 0.9347 0.5748 0.5794 0.055 Uiso 0.50 1 calc PR A 2
C42B C 0.8757(5) 0.4823(5) 0.5236(3) 0.0457(7) Uani 0.50 1 d PG A 2
H42B H 0.9211 0.4881 0.4862 0.055 Uiso 0.50 1 calc PR A 2
C43 C 0.8169(4) 0.5753(4) 0.6923(3) 0.0425(13) Uani 1 1 d . . .
C44 C 0.7327(4) 0.6005(5) 0.7309(3) 0.063(2) Uani 1 1 d . A .
H44A H 0.6719 0.5840 0.7191 0.076 Uiso 1 1 calc R . .
C45 C 0.7365(4) 0.6490(5) 0.7859(3) 0.060(2) Uani 1 1 d . . .
H45A H 0.6778 0.6663 0.8105 0.073 Uiso 1 1 calc R A .
C46 C 0.8222(3) 0.6733(3) 0.8064(2) 0.0272(11) Uani 1 1 d . A .
C47 C 0.9064(4) 0.6445(4) 0.7707(3) 0.0423(14) Uani 1 1 d . . .
C48 C 0.9047(4) 0.5968(4) 0.7152(3) 0.0505(16) Uani 1 1 d . A .
H48A H 0.9639 0.5781 0.6918 0.061 Uiso 1 1 calc R . .
C49 C 0.7916(5) 0.2864(3) 0.4668(2) 0.0461(15) Uani 1 1 d . . .
C50 C 0.7962(4) 0.3724(3) 0.4637(2) 0.0403(13) Uani 1 1 d . A .
C51 C 0.7972(4) -0.0513(3) 0.8812(2) 0.0281(11) Uani 1 1 d . . .
C52 C 0.7894(3) -0.0713(3) 0.0623(2) 0.0236(10) Uani 1 1 d . . .
C53 C 0.8012(4) 0.7067(3) 0.0489(2) 0.0330(12) Uani 1 1 d . . .
C54 C 0.8201(4) 0.7257(3) 0.8664(2) 0.0277(11) Uani 1 1 d . . .
C55 C 1.1103(3) 0.7909(3) 0.9126(2) 0.0336(12) Uani 1 1 d . . .
H55A H 1.0831 0.7639 0.8783 0.040 Uiso 1 1 calc R . .
C56 C 1.2097(3) 0.7838(3) 0.9142(2) 0.0334(12) Uani 1 1 d . . .
H56A H 1.2486 0.7497 0.8832 0.040 Uiso 1 1 calc R . .
C57 C 1.2509(3) 0.8278(3) 0.9622(2) 0.0250(11) Uani 1 1 d . . .
C58 C 1.1886(3) 0.8739(3) 1.0070(2) 0.0309(12) Uani 1 1 d . . .
H58A H 1.2131 0.9035 1.0412 0.037 Uiso 1 1 calc R . .
C59 C 1.0910(3) 0.8765(3) 1.0018(2) 0.0299(11) Uani 1 1 d . . .
H59A H 1.0497 0.9104 1.0316 0.036 Uiso 1 1 calc R . .
C60 C 1.5096(4) 0.7549(4) 0.9442(3) 0.0450(15) Uani 1 1 d . . .
H60A H 1.5474 0.7074 0.9263 0.054 Uiso 1 1 calc R . .
C61 C 1.4130(4) 0.7566(4) 0.9406(3) 0.0513(16) Uani 1 1 d . . .
H61A H 1.3845 0.7097 0.9209 0.062 Uiso 1 1 calc R . .
C62 C 1.3561(3) 0.8246(3) 0.9650(2) 0.0251(11) Uani 1 1 d . . .
C63 C 1.3999(4) 0.8892(4) 0.9962(3) 0.0396(14) Uani 1 1 d . . .
H63A H 1.3633 0.9372 1.0144 0.048 Uiso 1 1 calc R . .
C64 C 1.4984(3) 0.8829(3) 1.0007(2) 0.0345(12) Uani 1 1 d . . .
H64A H 1.5274 0.9254 1.0246 0.041 Uiso 1 1 calc R . .
F2 F 0.6153(3) -0.0062(3) 0.13965(19) 0.0721(13) Uani 1 1 d . A .
F3A F 0.9750(14) 0.6538(8) 0.1049(8) 0.069(3) Uani 0.50 1 d PU A 1
F3B F 0.9697(14) 0.6228(8) 0.0932(8) 0.069(3) Uani 0.50 1 d PU A 2
F4 F 0.9926(3) 0.6596(3) 0.7881(2) 0.0786(14) Uani 1 1 d . A .
N1 N 1.0528(3) 0.8332(2) 0.95639(18) 0.0223(9) Uani 1 1 d . A .
N2 N 1.5529(3) 0.8199(2) 0.97278(18) 0.0232(9) Uani 1 1 d . . .
O1 O 0.8787(3) -0.0756(3) 0.89249(18) 0.0442(10) Uani 1 1 d . . .
O2 O 0.7196(3) -0.0704(3) 0.91147(18) 0.0447(10) Uani 1 1 d . . .
O3 O 0.8689(3) -0.0840(3) 0.03133(17) 0.0384(9) Uani 1 1 d . . .
O4 O 0.7100(3) -0.0987(3) 0.04735(17) 0.0415(10) Uani 1 1 d . . .
O5 O 0.8810(3) 0.7364(2) 0.02385(18) 0.0411(9) Uani 1 1 d . . .
O6 O 0.7218(3) 0.7217(2) 0.03062(18) 0.0430(10) Uani 1 1 d . . .
O7 O 0.8983(3) 0.7450(3) 0.88614(18) 0.0456(10) Uani 1 1 d . A .
O8 O 0.7392(3) 0.7495(3) 0.89322(18) 0.0426(10) Uani 1 1 d . . .
Zn1 Zn 0.90769(3) 0.83162(3) 0.95736(2) 0.0188(3) Uani 1 1 d . . .
Zn2 Zn 0.69778(3) 0.82237(3) 0.97173(2) 0.0181(3) Uani 1 1 d . . .
F1A F 0.6223(10) 0.0390(9) 0.8472(5) 0.0792(17) Uani 0.35 1 d PU A 1
F1B F 0.6781(5) 0.0953(4) 0.8664(3) 0.0792(17) Uani 0.65 1 d PU A 2

loop_
_atom_site_aniso_label
_atom_site_aniso_U_11
_atom_site_aniso_U_22
_atom_site_aniso_U_33
_atom_site_aniso_U_23
_atom_site_aniso_U_13
_atom_site_aniso_U_12
C1A 0.075(2) 0.0512(18) 0.0253(14) 0.0086(12) -0.0120(13) -0.0002(15)
C2A 0.075(2) 0.0512(18) 0.0253(14) 0.0086(12) -0.0120(13) -0.0002(15)
C3A 0.075(2) 0.0512(18) 0.0253(14) 0.0086(12) -0.0120(13) -0.0002(15)
C4A 0.075(2) 0.0512(18) 0.0253(14) 0.0086(12) -0.0120(13) -0.0002(15)
C5A 0.075(2) 0.0512(18) 0.0253(14) 0.0086(12) -0.0120(13) -0.0002(15)
C6A 0.075(2) 0.0512(18) 0.0253(14) 0.0086(12) -0.0120(13) -0.0002(15)
C1B 0.075(2) 0.0512(18) 0.0253(14) 0.0086(12) -0.0120(13) -0.0002(15)
C2B 0.075(2) 0.0512(18) 0.0253(14) 0.0086(12) -0.0120(13) -0.0002(15)
C3B 0.075(2) 0.0512(18) 0.0253(14) 0.0086(12) -0.0120(13) -0.0002(15)
C4B 0.075(2) 0.0512(18) 0.0253(14) 0.0086(12) -0.0120(13) -0.0002(15)
C5B 0.075(2) 0.0512(18) 0.0253(14) 0.0086(12) -0.0120(13) -0.0002(15)
C6B 0.075(2) 0.0512(18) 0.0253(14) 0.0086(12) -0.0120(13) -0.0002(15)
C7A 0.0394(17) 0.0525(18) 0.0328(14) 0.0100(13) -0.0052(12) 0.0003(13)
C8A 0.0394(17) 0.0525(18) 0.0328(14) 0.0100(13) -0.0052(12) 0.0003(13)
C9A 0.0394(17) 0.0525(18) 0.0328(14) 0.0100(13) -0.0052(12) 0.0003(13)
C10A 0.0394(17) 0.0525(18) 0.0328(14) 0.0100(13) -0.0052(12) 0.0003(13)
C11A 0.0394(17) 0.0525(18) 0.0328(14) 0.0100(13) -0.0052(12) 0.0003(13)
C12A 0.0394(17) 0.0525(18) 0.0328(14) 0.0100(13) -0.0052(12) 0.0003(13)
C7B 0.0394(17) 0.0525(18) 0.0328(14) 0.0100(13) -0.0052(12) 0.0003(13)
C8B 0.0394(17) 0.0525(18) 0.0328(14) 0.0100(13) -0.0052(12) 0.0003(13)
C9B 0.0394(17) 0.0525(18) 0.0328(14) 0.0100(13) -0.0052(12) 0.0003(13)
C10B 0.0394(17) 0.0525(18) 0.0328(14) 0.0100(13) -0.0052(12) 0.0003(13)
C11B 0.0394(17) 0.0525(18) 0.0328(14) 0.0100(13) -0.0052(12) 0.0003(13)
C12B 0.0394(17) 0.0525(18) 0.0328(14) 0.0100(13) -0.0052(12) 0.0003(13)
C13A 0.077(2) 0.0351(14) 0.0248(12) -0.0060(12) -0.0074(14) -0.0098(15)
C14A 0.077(2) 0.0351(14) 0.0248(12) -0.0060(12) -0.0074(14) -0.0098(15)
C15A 0.077(2) 0.0351(14) 0.0248(12) -0.0060(12) -0.0074(14) -0.0098(15)
C16A 0.077(2) 0.0351(14) 0.0248(12) -0.0060(12) -0.0074(14) -0.0098(15)
C17A 0.077(2) 0.0351(14) 0.0248(12) -0.0060(12) -0.0074(14) -0.0098(15)
C18A 0.077(2) 0.0351(14) 0.0248(12) -0.0060(12) -0.0074(14) -0.0098(15)
C13B 0.077(2) 0.0351(14) 0.0248(12) -0.0060(12) -0.0074(14) -0.0098(15)
C14B 0.077(2) 0.0351(14) 0.0248(12) -0.0060(12) -0.0074(14) -0.0098(15)
C15B 0.077(2) 0.0351(14) 0.0248(12) -0.0060(12) -0.0074(14) -0.0098(15)
C16B 0.077(2) 0.0351(14) 0.0248(12) -0.0060(12) -0.0074(14) -0.0098(15)
C17B 0.077(2) 0.0351(14) 0.0248(12) -0.0060(12) -0.0074(14) -0.0098(15)
C18B 0.077(2) 0.0351(14) 0.0248(12) -0.0060(12) -0.0074(14) -0.0098(15)
C19 0.081(5) 0.030(3) 0.027(3) -0.011(2) -0.009(3) -0.005(3)
C20 0.060(4) 0.046(3) 0.034(3) -0.009(3) -0.025(3) -0.008(3)
C21 0.042(3) 0.044(3) 0.032(3) -0.010(2) -0.009(2) -0.006(3)
C22 0.034(3) 0.030(3) 0.031(3) 0.000(2) -0.005(2) -0.002(2)
C23 0.037(3) 0.049(3) 0.024(3) -0.014(2) -0.007(2) -0.005(2)
C24 0.060(4) 0.061(4) 0.023(3) -0.013(3) 0.011(3) -0.004(3)
C25A 0.0541(17) 0.0446(15) 0.0304(13) 0.0092(11) -0.0085(12) -0.0078(12)
C26A 0.0541(17) 0.0446(15) 0.0304(13) 0.0092(11) -0.0085(12) -0.0078(12)
C27A 0.0541(17) 0.0446(15) 0.0304(13) 0.0092(11) -0.0085(12) -0.0078(12)
C28A 0.0541(17) 0.0446(15) 0.0304(13) 0.0092(11) -0.0085(12) -0.0078(12)
C29A 0.0541(17) 0.0446(15) 0.0304(13) 0.0092(11) -0.0085(12) -0.0078(12)
C30A 0.0541(17) 0.0446(15) 0.0304(13) 0.0092(11) -0.0085(12) -0.0078(12)
C25B 0.0541(17) 0.0446(15) 0.0304(13) 0.0092(11) -0.0085(12) -0.0078(12)
C26B 0.0541(17) 0.0446(15) 0.0304(13) 0.0092(11) -0.0085(12) -0.0078(12)
C27B 0.0541(17) 0.0446(15) 0.0304(13) 0.0092(11) -0.0085(12) -0.0078(12)
C28B 0.0541(17) 0.0446(15) 0.0304(13) 0.0092(11) -0.0085(12) -0.0078(12)
C29B 0.0541(17) 0.0446(15) 0.0304(13) 0.0092(11) -0.0085(12) -0.0078(12)
C30B 0.0541(17) 0.0446(15) 0.0304(13) 0.0092(11) -0.0085(12) -0.0078(12)
C31 0.042(3) 0.045(3) 0.035(3) 0.014(2) -0.006(2) 0.006(2)
C32 0.051(4) 0.081(5) 0.049(4) 0.028(3) -0.006(3) 0.010(3)
C33 0.029(3) 0.079(4) 0.055(4) 0.036(3) 0.008(3) 0.006(3)
C34 0.029(3) 0.045(3) 0.023(2) 0.005(2) -0.002(2) 0.003(2)
C35 0.043(4) 0.069(4) 0.055(4) 0.036(3) -0.021(3) -0.007(3)
C36 0.041(3) 0.091(5) 0.051(4) 0.037(3) -0.010(3) -0.002(3)
C37A 0.0595(19) 0.0471(16) 0.0329(14) -0.0132(12) -0.0163(13) 0.0104(13)
C38A 0.0595(19) 0.0471(16) 0.0329(14) -0.0132(12) -0.0163(13) 0.0104(13)
C39A 0.0595(19) 0.0471(16) 0.0329(14) -0.0132(12) -0.0163(13) 0.0104(13)
C40A 0.0595(19) 0.0471(16) 0.0329(14) -0.0132(12) -0.0163(13) 0.0104(13)
C41A 0.0595(19) 0.0471(16) 0.0329(14) -0.0132(12) -0.0163(13) 0.0104(13)
C42A 0.0595(19) 0.0471(16) 0.0329(14) -0.0132(12) -0.0163(13) 0.0104(13)
C37B 0.0595(19) 0.0471(16) 0.0329(14) -0.0132(12) -0.0163(13) 0.0104(13)
C38B 0.0595(19) 0.0471(16) 0.0329(14) -0.0132(12) -0.0163(13) 0.0104(13)
C39B 0.0595(19) 0.0471(16) 0.0329(14) -0.0132(12) -0.0163(13) 0.0104(13)
C40B 0.0595(19) 0.0471(16) 0.0329(14) -0.0132(12) -0.0163(13) 0.0104(13)
C41B 0.0595(19) 0.0471(16) 0.0329(14) -0.0132(12) -0.0163(13) 0.0104(13)
C42B 0.0595(19) 0.0471(16) 0.0329(14) -0.0132(12) -0.0163(13) 0.0104(13)
C43 0.041(3) 0.049(3) 0.037(3) -0.014(2) -0.004(3) 0.000(3)
C44 0.031(3) 0.099(5) 0.062(4) -0.051(4) -0.021(3) 0.012(3)
C45 0.033(3) 0.101(5) 0.048(4) -0.050(4) -0.009(3) 0.020(3)
C46 0.026(3) 0.030(3) 0.025(2) -0.009(2) -0.002(2) 0.000(2)
C47 0.031(3) 0.058(4) 0.039(3) -0.016(3) -0.008(2) -0.015(3)
C48 0.040(4) 0.065(4) 0.042(3) -0.021(3) 0.015(3) -0.005(3)
C49 0.092(5) 0.037(3) 0.012(2) -0.002(2) -0.019(3) 0.006(3)
C50 0.067(4) 0.036(3) 0.017(2) -0.006(2) -0.003(2) -0.006(3)
C51 0.034(3) 0.032(3) 0.017(2) 0.0071(19) 0.001(2) -0.002(2)
C52 0.027(3) 0.027(2) 0.018(2) 0.0008(18) -0.008(2) 0.000(2)
C53 0.042(3) 0.034(3) 0.023(2) 0.003(2) -0.003(2) 0.005(2)
C54 0.035(3) 0.029(2) 0.021(2) -0.0051(19) -0.012(2) 0.005(2)
C55 0.021(3) 0.045(3) 0.035(3) -0.010(2) -0.007(2) -0.002(2)
C56 0.018(2) 0.038(3) 0.043(3) -0.019(2) 0.001(2) 0.004(2)
C57 0.018(2) 0.028(2) 0.030(3) 0.000(2) -0.003(2) -0.0018(19)
C58 0.019(3) 0.045(3) 0.029(3) -0.007(2) -0.004(2) -0.003(2)
C59 0.023(3) 0.042(3) 0.025(2) -0.014(2) -0.0012(19) 0.001(2)
C60 0.031(3) 0.039(3) 0.067(4) -0.023(3) -0.013(3) -0.003(2)
C61 0.022(3) 0.037(3) 0.094(5) -0.022(3) -0.004(3) 0.000(2)
C62 0.016(2) 0.029(3) 0.030(3) -0.007(2) -0.003(2) -0.0027(19)
C63 0.020(3) 0.041(3) 0.059(4) -0.015(3) -0.009(2) 0.005(2)
C64 0.023(3) 0.040(3) 0.042(3) -0.017(2) -0.007(2) -0.005(2)
F2 0.046(2) 0.108(3) 0.060(2) -0.040(2) 0.0055(19) -0.005(2)
F3A 0.055(3) 0.082(7) 0.067(5) 0.026(5) 0.004(3) 0.007(5)
F3B 0.055(3) 0.082(7) 0.067(5) 0.026(5) 0.004(3) 0.007(5)
F4 0.035(2) 0.122(4) 0.078(3) -0.056(3) -0.0007(19) -0.013(2)
N1 0.012(2) 0.025(2) 0.031(2) 0.0003(17) -0.0082(17) -0.0032(16)
N2 0.014(2) 0.029(2) 0.028(2) -0.0064(17) -0.0040(17) 0.0017(16)
O1 0.028(2) 0.062(2) 0.043(2) 0.0315(18) -0.0051(16) 0.0024(18)
O2 0.031(2) 0.060(2) 0.044(2) 0.0321(19) -0.0079(18) -0.0054(18)
O3 0.023(2) 0.058(2) 0.0346(19) -0.0241(17) -0.0038(16) 0.0037(16)
O4 0.028(2) 0.058(2) 0.037(2) -0.0280(17) 0.0008(16) -0.0141(17)
O5 0.030(2) 0.048(2) 0.046(2) 0.0250(17) -0.0029(17) -0.0084(17)
O6 0.039(2) 0.047(2) 0.046(2) 0.0273(17) -0.0136(18) -0.0011(17)
O7 0.031(2) 0.069(3) 0.038(2) -0.0311(19) -0.0065(17) -0.0072(18)
O8 0.026(2) 0.065(2) 0.038(2) -0.0291(18) -0.0073(17) 0.0103(18)
Zn1 0.0128(4) 0.0281(4) 0.0159(4) -0.0008(3) -0.0037(3) -0.0023(3)
Zn2 0.0126(4) 0.0261(4) 0.0160(4) -0.0021(3) -0.0037(3) -0.0003(3)
F1A 0.097(4) 0.086(4) 0.048(3) 0.020(3) 0.014(3) 0.024(3)
F1B 0.097(4) 0.086(4) 0.048(3) 0.020(3) 0.014(3) 0.024(3)

loop_
_atom_type_symbol
_atom_type_description
_atom_type_scat_dispersion_real
_atom_type_scat_dispersion_imag
_atom_type_scat_source
C C 0.0040 0.0020 'International Tables Vol C Tables 4.2.6.8 and 6.1.1.4'
H H 0.0000 0.0000 'International Tables Vol C Tables 4.2.6.8 and 6.1.1.4'
N N 0.0080 0.0040 'International Tables Vol C Tables 4.2.6.8 and 6.1.1.4'
O O 0.0130 0.0070 'International Tables Vol C Tables 4.2.6.8 and 6.1.1.4'
F F 0.0210 0.0120 'International Tables Vol C Tables 4.2.6.8 and 6.1.1.4'
Zn Zn 0.2250 1.6670 'International Tables Vol C Tables 4.2.6.8 and 6.1.1.4'

loop_
_geom_angle_atom_site_label_1
_geom_angle_atom_site_label_2
_geom_angle_atom_site_label_3
_geom_angle
_geom_angle_site_symmetry_1
_geom_angle_site_symmetry_3
C6A C1A C2A 116.8(10) . .
C6A C1A C49 121.4(12) . .
C2A C1A C49 121.6(11) . .
C3A C2A C1A 120.5(11) . .
C3A C2A H2AA 119.7 . .
C1A C2A H2AA 119.7 . .
C2A C3A C4A 121.9(12) . .
C2A C3A H3AA 119.1 . .
C4A C3A H3AA 119.1 . .
C3A C4A C5A 120.5(11) . .
C3A C4A C7A 117.8(12) . .
C5A C4A C7A 121.7(11) . .
C4A C5A C6A 117.2(11) . .
C4A C5A H5AA 121.4 . .
C6A C5A H5AA 121.4 . .
C1A C6A C5A 122.7(11) . .
C1A C6A H6AA 118.6 . .
C5A C6A H6AA 118.6 . .
C6B C1B C2B 120.0 . .
C6B C1B C49 125.7(5) . .
C2B C1B C49 114.3(5) . .
C3B C2B C1B 120.0 . .
C3B C2B H2BA 120.0 . .
C1B C2B H2BA 120.0 . .
C2B C3B C4B 120.0 . .
C2B C3B H3BA 120.0 . .
C4B C3B H3BA 120.0 . .
C5B C4B C3B 120.0 . .
C5B C4B C7B 120.1(5) . .
C3B C4B C7B 119.9(5) . .
C4B C5B C6B 120.0 . .
C4B C5B H5BA 120.0 . .
C6B C5B H5BA 120.0 . .
C1B C6B C5B 120.0 . .
C1B C6B H6BA 120.0 . .
C5B C6B H6BA 120.0 . .
C12A C7A C8A 120.0 . .
C12A C7A C4A 117.3(7) . .
C8A C7A C4A 122.6(7) . .
C7A C8A C9A 120.0 . .
C7A C8A H8AA 120.0 . .
C9A C8A H8AA 120.0 . .
C10A C9A C8A 120.0 . .
C10A C9A H9AA 120.0 . .
C8A C9A H9AA 120.0 . .
C11A C10A C9A 120.0 . .
C11A C10A C51 120.0(4) . .
C9A C10A C51 119.9(4) . .
C10A C11A C12A 120.0 . .
C10A C11A F1A 105.8(6) . .
C12A C11A F1A 111.6(6) . .
C7A C12A C11A 120.0 . .
C7A C12A H12A 120.0 . .
C11A C12A H12A 120.0 . .
C8B C7B C12B 120.0 . .
C8B C7B C4B 118.0(5) . .
C12B C7B C4B 121.8(5) . .
C9B C8B C7B 120.0 . .
C9B C8B H8BA 120.0 . .
C7B C8B H8BA 120.0 . .
C8B C9B C10B 120.0 . .
C8B C9B H9BA 120.0 . .
C10B C9B H9BA 120.0 . .
C11B C10B C9B 120.0 . .
C11B C10B C51 122.7(5) . .
C9B C10B C51 117.1(5) . .
F1B C11B C12B 113.8(5) . .
F1B C11B C10B 101.6(5) . .
C12B C11B C10B 120.0 . .
C11B C12B C7B 120.0 . .
C11B C12B H12B 120.0 . .
C7B C12B H12B 120.0 . .
C18A C13A C14A 120.0 . .
C18A C13A C49 116.7(4) . .
C14A C13A C49 123.1(4) . .
C15A C14A C13A 120.0 . .
C15A C14A H14A 120.0 . .
C13A C14A H14A 120.0 . .
C16A C15A C14A 120.0 . .
C16A C15A H15A 120.0 . .
C14A C15A H15A 120.0 . .
C15A C16A C17A 120.0 . .
C15A C16A C19 122.2(4) . .
C17A C16A C19 117.7(4) . .
C16A C17A C18A 120.0 . .
C16A C17A H17A 120.0 . .
C18A C17A H17A 120.0 . .
C17A C18A C13A 120.0 . .
C17A C18A H18A 120.0 . .
C13A C18A H18A 120.0 . .
C14B C13B C18B 120.0 . .
C14B C13B C49 114.1(4) . .
C18B C13B C49 125.2(4) . .
C15B C14B C13B 120.0 . .
C15B C14B H14B 120.0 . .
C13B C14B H14B 120.0 . .
C14B C15B C16B 120.0 . .
C14B C15B H15B 120.0 . .
C16B C15B H15B 120.0 . .
C15B C16B C17B 120.0 . .
C15B C16B C19 116.8(4) . .
C17B C16B C19 122.6(4) . .
C16B C17B C18B 120.0 . .
C16B C17B H17B 120.0 . .
C18B C17B H17B 120.0 . .
C13B C18B C17B 120.0 . .
C13B C18B H18B 120.0 . .
C17B C18B H18B 120.0 . .
C24 C19 C20 119.8(5) . .
C24 C19 C16B 111.0(6) . .
C20 C19 C16B 129.2(6) . .
C24 C19 C16A 123.1(6) . .
C20 C19 C16A 117.1(6) . .
C16B C19 C16A 12.2(4) . .
C21 C20 C19 119.6(6) . .
C21 C20 H20A 120.2 . .
C19 C20 H20A 120.2 . .
C20 C21 C22 123.0(6) . .
C20 C21 H21A 118.5 . .
C22 C21 H21A 118.5 . .
C23 C22 C21 116.2(5) . .
C23 C22 C52 124.3(4) . .
C21 C22 C52 119.4(5) . .
F2 C23 C22 121.2(4) . .
F2 C23 C24 115.8(5) . .
C22 C23 C24 122.9(5) . .
C19 C24 C23 118.5(6) . .
C19 C24 H24A 120.8 . .
C23 C24 H24A 120.8 . .
C30A C25A C26A 120.0 . .
C30A C25A C50 121.6(4) . .
C26A C25A C50 118.2(4) . .
C27A C26A C25A 120.0 . .
C27A C26A H26A 120.0 . .
C25A C26A H26A 120.0 . .
C28A C27A C26A 120.0 . .
C28A C27A H27A 120.0 . .
C26A C27A H27A 120.0 . .
C27A C28A C29A 120.0 . .
C27A C28A C31 119.7(4) . .
C29A C28A C31 120.3(4) . .
C30A C29A C28A 120.0 . .
C30A C29A H29A 120.0 . .
C28A C29A H29A 120.0 . .
C29A C30A C25A 120.0 . .
C29A C30A H30A 120.0 . .
C25A C30A H30A 120.0 . .
C30B C25B C26B 120.0 . .
C30B C25B C50 120.8(5) . .
C26B C25B C50 119.2(5) . .
C25B C26B C27B 120.0 . .
C25B C26B H26B 120.0 . .
C27B C26B H26B 120.0 . .
C28B C27B C26B 120.0 . .
C28B C27B H27B 120.0 . .
C26B C27B H27B 120.0 . .
C27B C28B C29B 120.0 . .
C27B C28B C31 120.2(4) . .
C29B C28B C31 119.7(4) . .
C30B C29B C28B 120.0 . .
C30B C29B H29B 120.0 . .
C28B C29B H29B 120.0 . .
C25B C30B C29B 120.0 . .
C25B C30B H30B 120.0 . .
C29B C30B H30B 120.0 . .
C36 C31 C32 117.9(5) . .
C36 C31 C28B 121.8(5) . .
C32 C31 C28B 120.2(5) . .
C36 C31 C28A 120.7(5) . .
C32 C31 C28A 121.3(5) . .
C28B C31 C28A 1.7(5) . .
C33 C32 C31 119.9(5) . .
C33 C32 H32A 120.0 . .
C31 C32 H32A 120.0 . .
F3B C33 C32 116.1(9) . .
F3B C33 F3A 23.3(10) . .
C32 C33 F3A 116.3(9) . .
F3B C33 C34 120.2(9) . .
C32 C33 C34 121.8(5) . .
F3A C33 C34 121.1(9) . .
C35 C34 C33 116.9(5) . .
C35 C34 C53 120.7(4) . .
C33 C34 C53 122.2(5) . .
C34 C35 C36 123.0(5) . .
C34 C35 H35A 118.5 . .
C36 C35 H35A 118.5 . .
C35 C36 C31 120.3(5) . .
C35 C36 H36A 119.9 . .
C31 C36 H36A 119.9 . .
C42A C37A C38A 120.0 . .
C42A C37A C50 123.6(4) . .
C38A C37A C50 116.0(4) . .
C37A C38A C39A 120.0 . .
C37A C38A H38A 120.0 . .
C39A C38A H38A 120.0 . .
C38A C39A C40A 120.0 . .
C38A C39A H39A 120.0 . .
C40A C39A H39A 120.0 . .
C41A C40A C39A 120.0 . .
C41A C40A C43 120.1(4) . .
C39A C40A C43 119.8(4) . .
C42A C41A C40A 120.0 . .
C42A C41A H41A 120.0 . .
C40A C41A H41A 120.0 . .
C37A C42A C41A 120.0 . .
C37A C42A H42A 120.0 . .
C41A C42A H42A 120.0 . .
C38B C37B C42B 120.0 . .
C38B C37B C50 124.7(5) . .
C42B C37B C50 115.3(5) . .
C39B C38B C37B 120.0 . .
C39B C38B H38B 120.0 . .
C37B C38B H38B 120.0 . .
C40B C39B C38B 120.0 . .
C40B C39B H39B 120.0 . .
C38B C39B H39B 120.0 . .
C43 C40B C39B 116.8(5) . .
C43 C40B C41B 123.2(5) . .
C39B C40B C41B 120.0 . .
C42B C41B C40B 120.0 . .
C42B C41B H41B 120.0 . .
C40B C41B H41B 120.0 . .
C41B C42B C37B 120.0 . .
C41B C42B H42B 120.0 . .
C37B C42B H42B 120.0 . .
C44 C43 C40B 121.8(6) . .
C44 C43 C48 116.3(5) . .
C40B C43 C48 121.7(5) . .
C44 C43 C40A 123.3(5) . .
C40B C43 C40A 2.6(5) . .
C48 C43 C40A 120.3(5) . .
C45 C44 C43 120.9(6) . .
C45 C44 H44A 119.6 . .
C43 C44 H44A 119.6 . .
C46 C45 C44 122.5(5) . .
C46 C45 H45A 118.8 . .
C44 C45 H45A 118.8 . .
C45 C46 C47 117.3(5) . .
C45 C46 C54 119.1(4) . .
C47 C46 C54 123.5(4) . .
F4 C47 C48 116.2(5) . .
F4 C47 C46 122.4(5) . .
C48 C47 C46 121.4(5) . .
C47 C48 C43 121.5(5) . .
C47 C48 H48A 119.3 . .
C43 C48 H48A 119.3 . .
C50 C49 C1A 122.7(8) . .
C50 C49 C13B 122.8(5) . .
C1A C49 C13B 114.1(8) . .
C50 C49 C13A 122.3(5) . .
C1A C49 C13A 114.6(8) . .
C13B C49 C13A 13.9(4) . .
C50 C49 C1B 123.7(6) . .
C1A C49 C1B 4.8(8) . .
C13B C49 C1B 112.3(6) . .
C13A C49 C1B 113.9(6) . .
C49 C50 C25B 122.6(5) . .
C49 C50 C37B 118.5(5) . .
C25B C50 C37B 118.9(5) . .
C49 C50 C25A 123.6(5) . .
C25B C50 C25A 3.0(5) . .
C37B C50 C25A 117.8(6) . .
C49 C50 C37A 123.0(5) . .
C25B C50 C37A 114.1(5) . .
C37B C50 C37A 8.3(5) . .
C25A C50 C37A 113.4(5) . .
O2 C51 O1 126.9(4) . .
O2 C51 C10B 115.7(5) . .
O1 C51 C10B 117.4(5) . .
O2 C51 C10A 117.4(5) . .
O1 C51 C10A 115.3(5) . .
C10B C51 C10A 7.0(5) . .
O3 C52 O4 125.5(4) . .
O3 C52 C22 117.5(4) . .
O4 C52 C22 117.0(4) . .
O6 C53 O5 125.9(5) . .
O6 C53 C34 116.1(5) . .
O5 C53 C34 118.0(4) . .
O8 C54 O7 123.8(4) . .
O8 C54 C46 117.2(4) . .
O7 C54 C46 118.9(4) . .
N1 C55 C56 122.8(4) . .
N1 C55 H55A 118.6 . .
C56 C55 H55A 118.6 . .
C55 C56 C57 118.9(4) . .
C55 C56 H56A 120.6 . .
C57 C56 H56A 120.6 . .
C58 C57 C56 117.0(4) . .
C58 C57 C62 121.8(5) . .
C56 C57 C62 121.1(5) . .
C59 C58 C57 119.9(4) . .
C59 C58 H58A 120.1 . .
C57 C58 H58A 120.1 . .
N1 C59 C58 122.2(4) . .
N1 C59 H59A 118.9 . .
C58 C59 H59A 118.9 . .
N2 C60 C61 121.2(5) . .
N2 C60 H60A 119.4 . .
C61 C60 H60A 119.4 . .
C60 C61 C62 121.2(5) . .
C60 C61 H61A 119.4 . .
C62 C61 H61A 119.4 . .
C61 C62 C63 117.4(5) . .
C61 C62 C57 122.3(5) . .
C63 C62 C57 120.2(5) . .
C62 C63 C64 119.2(5) . .
C62 C63 H63A 120.4 . .
C64 C63 H63A 120.4 . .
N2 C64 C63 122.2(4) . .
N2 C64 H64A 118.9 . .
C63 C64 H64A 118.9 . .
C55 N1 C59 119.0(4) . .
C55 N1 Zn1 121.4(3) . .
C59 N1 Zn1 119.5(3) . .
C64 N2 C60 118.5(4) . .
C64 N2 Zn2 120.2(3) . 1_655
C60 N2 Zn2 121.2(3) . 1_655
C51 O1 Zn1 126.0(3) . 1_545
C51 O2 Zn2 124.7(3) . 1_545
C52 O3 Zn1 129.3(3) . 1_544
C52 O4 Zn2 124.1(3) . 1_544
C53 O5 Zn1 129.4(3) . 1_554
C53 O6 Zn2 122.7(3) . 1_554
C54 O7 Zn1 123.1(3) . .
C54 O8 Zn2 132.8(3) . .
O7 Zn1 N1 99.40(15) . .
O7 Zn1 O5 89.83(17) . 1_556
N1 Zn1 O5 97.27(15) . 1_556
O7 Zn1 O3 161.03(16) . 1_566
N1 Zn1 O3 99.51(15) . 1_566
O5 Zn1 O3 86.29(16) 1_556 1_566
O7 Zn1 O1 86.63(18) . 1_565
N1 Zn1 O1 104.66(15) . 1_565
O5 Zn1 O1 158.07(16) 1_556 1_565
O3 Zn1 O1 90.07(16) 1_566 1_565
O7 Zn1 Zn2 83.16(11) . .
N1 Zn1 Zn2 174.29(11) . .
O5 Zn1 Zn2 77.57(10) 1_556 .
O3 Zn1 Zn2 77.88(10) 1_566 .
O1 Zn1 Zn2 80.52(11) 1_565 .
O8 Zn2 N2 100.34(15) . 1_455
O8 Zn2 O4 158.56(16) . 1_566
N2 Zn2 O4 100.92(15) 1_455 1_566
O8 Zn2 O6 90.90(17) . 1_556
N2 Zn2 O6 101.89(16) 1_455 1_556
O4 Zn2 O6 87.38(17) 1_566 1_556
O8 Zn2 O2 86.88(17) . 1_565
N2 Zn2 O2 96.11(15) 1_455 1_565
O4 Zn2 O2 88.19(17) 1_566 1_565
O6 Zn2 O2 161.96(16) 1_556 1_565
O8 Zn2 Zn1 76.37(11) . .
N2 Zn2 Zn1 174.47(11) 1_455 .
O4 Zn2 Zn1 82.22(10) 1_566 .
O6 Zn2 Zn1 82.72(11) 1_556 .
O2 Zn2 Zn1 79.36(10) 1_565 .

loop_
_geom_bond_atom_site_label_1
_geom_bond_atom_site_label_2
_geom_bond_distance
_geom_bond_site_symmetry_2
C1A C6A 1.407(19) .
C1A C2A 1.414(19) .
C1A C49 1.450(13) .
C2A C3A 1.371(14) .
C2A H2AA 0.9500 .
C3A C4A 1.390(19) .
C3A H3AA 0.9500 .
C4A C5A 1.39(2) .
C4A C7A 1.556(14) .
C5A C6A 1.429(14) .
C5A H5AA 0.9500 .
C6A H6AA 0.9500 .
C1B C6B 1.375(6) .
C1B C2B 1.375(6) .
C1B C49 1.577(9) .
C2B C3B 1.375(6) .
C2B H2BA 0.9501 .
C3B C4B 1.375(6) .
C3B H3BA 0.9501 .
C4B C5B 1.375(6) .
C4B C7B 1.487(11) .
C5B C6B 1.375(6) .
C5B H5BA 0.9501 .
C6B H6BA 0.9501 .
C7A C12A 1.368(5) .
C7A C8A 1.368(5) .
C8A C9A 1.368(5) .
C8A H8AA 0.9500 .
C9A C10A 1.368(5) .
C9A H9AA 0.9500 .
C10A C11A 1.368(5) .
C10A C51 1.551(8) .
C11A C12A 1.368(5) .
C11A F1A 1.731(17) .
C12A H12A 0.9500 .
C7B C8B 1.406(5) .
C7B C12B 1.406(5) .
C8B C9B 1.406(5) .
C8B H8BA 0.9500 .
C9B C10B 1.407(5) .
C9B H9BA 0.9500 .
C10B C11B 1.406(5) .
C10B C51 1.510(9) .
C11B F1B 1.403(11) .
C11B C12B 1.406(5) .
C12B H12B 0.9500 .
C13A C18A 1.379(5) .
C13A C14A 1.379(5) .
C13A C49 1.539(8) .
C14A C15A 1.379(5) .
C14A H14A 0.9500 .
C15A C16A 1.379(5) .
C15A H15A 0.9500 .
C16A C17A 1.379(5) .
C16A C19 1.524(8) .
C17A C18A 1.379(5) .
C17A H17A 0.9500 .
C18A H18A 0.9500 .
C13B C14B 1.405(5) .
C13B C18B 1.405(5) .
C13B C49 1.530(8) .
C14B C15B 1.405(5) .
C14B H14B 0.9500 .
C15B C16B 1.405(5) .
C15B H15B 0.9500 .
C16B C17B 1.405(5) .
C16B C19 1.510(8) .
C17B C18B 1.405(5) .
C17B H17B 0.9500 .
C18B H18B 0.9500 .
C19 C24 1.381(9) .
C19 C20 1.384(9) .
C20 C21 1.368(8) .
C20 H20A 0.9500 .
C21 C22 1.378(8) .
C21 H21A 0.9500 .
C22 C23 1.378(8) .
C22 C52 1.498(7) .
C23 F2 1.346(6) .
C23 C24 1.396(8) .
C24 H24A 0.9500 .
C25A C30A 1.375(5) .
C25A C26A 1.375(5) .
C25A C50 1.519(8) .
C26A C27A 1.375(5) .
C26A H26A 0.9500 .
C27A C28A 1.374(5) .
C27A H27A 0.9500 .
C28A C29A 1.374(5) .
C28A C31 1.503(8) .
C29A C30A 1.374(5) .
C29A H29A 0.9500 .
C30A H30A 0.9500 .
C25B C30B 1.419(5) .
C25B C26B 1.419(5) .
C25B C50 1.441(8) .
C26B C27B 1.419(5) .
C26B H26B 0.9500 .
C27B C28B 1.419(5) .
C27B H27B 0.9500 .
C28B C29B 1.419(5) .
C28B C31 1.488(8) .
C29B C30B 1.419(5) .
C29B H29B 0.9500 .
C30B H30B 0.9500 .
C31 C36 1.382(8) .
C31 C32 1.403(8) .
C32 C33 1.372(8) .
C32 H32A 0.9500 .
C33 F3B 1.323(19) .
C33 F3A 1.380(19) .
C33 C34 1.406(7) .
C34 C35 1.345(8) .
C34 C53 1.512(7) .
C35 C36 1.384(8) .
C35 H35A 0.9500 .
C36 H36A 0.9500 .
C37A C42A 1.365(5) .
C37A C38A 1.365(5) .
C37A C50 1.537(8) .
C38A C39A 1.365(5) .
C38A H38A 0.9500 .
C39A C40A 1.365(5) .
C39A H39A 0.9500 .
C40A C41A 1.365(5) .
C40A C43 1.500(8) .
C41A C42A 1.365(5) .
C41A H41A 0.9500 .
C42A H42A 0.9500 .
C37B C38B 1.444(5) .
C37B C42B 1.444(5) .
C37B C50 1.475(8) .
C38B C39B 1.444(5) .
C38B H38B 0.9501 .
C39B C40B 1.444(5) .
C39B H39B 0.9501 .
C40B C43 1.398(9) .
C40B C41B 1.444(5) .
C41B C42B 1.444(5) .
C41B H41B 0.9501 .
C42B H42B 0.9501 .
C43 C44 1.395(8) .
C43 C48 1.413(8) .
C44 C45 1.380(8) .
C44 H44A 0.9500 .
C45 C46 1.376(8) .
C45 H45A 0.9500 .
C46 C47 1.383(8) .
C46 C54 1.490(6) .
C47 F4 1.322(7) .
C47 C48 1.378(8) .
C48 H48A 0.9500 .
C49 C50 1.335(9) .
C51 O2 1.226(6) .
C51 O1 1.244(6) .
C52 O3 1.229(6) .
C52 O4 1.267(6) .
C53 O6 1.234(6) .
C53 O5 1.266(6) .
C54 O8 1.250(6) .
C54 O7 1.255(6) .
C55 N1 1.312(6) .
C55 C56 1.395(7) .
C55 H55A 0.9500 .
C56 C57 1.397(7) .
C56 H56A 0.9500 .
C57 C58 1.390(7) .
C57 C62 1.478(8) .
C58 C59 1.381(7) .
C58 H58A 0.9500 .
C59 N1 1.328(6) .
C59 H59A 0.9500 .
C60 N2 1.356(7) .
C60 C61 1.359(8) .
C60 H60A 0.9500 .
C61 C62 1.372(7) .
C61 H61A 0.9500 .
C62 C63 1.383(7) .
C63 C64 1.391(7) .
C63 H63A 0.9500 .
C64 N2 1.321(6) .
C64 H64A 0.9500 .
N1 Zn1 2.026(4) .
N2 Zn2 2.022(4) 1_655
O1 Zn1 2.043(3) 1_545
O2 Zn2 2.087(3) 1_545
O3 Zn1 2.042(3) 1_544
O4 Zn2 2.023(3) 1_544
O5 Zn1 2.032(3) 1_554
O6 Zn2 2.034(3) 1_554
O7 Zn1 2.021(3) .
O8 Zn2 2.014(3) .
Zn1 O5 2.032(3) 1_556
Zn1 O3 2.042(3) 1_566
Zn1 O1 2.043(3) 1_565
Zn1 Zn2 2.9165(13) .
Zn2 N2 2.022(4) 1_455
Zn2 O4 2.023(3) 1_566
Zn2 O6 2.034(3) 1_556
Zn2 O2 2.087(3) 1_565

loop_
_platon_squeeze_void_nr
_platon_squeeze_void_average_x
_platon_squeeze_void_average_y
_platon_squeeze_void_average_z
_platon_squeeze_void_volume
_platon_squeeze_void_count_electrons
_platon_squeeze_void_content
1 -0.016 -0.015 0.495 2176 116 ' '
